data_1503269
loop_
_publ_author_name
'Baumes, Jeffrey M.'
'Murgu, Ivan'
'Oliver, Allen'
'Smith, Bradley D.'

_publ_section_title
;
 Using the rotaxane mechanical bond to enhance chemical reactivity.
;
_journal_issue 21
_journal_name_full 'Organic letters'
_journal_page_first 4980
_journal_page_last 4983
_journal_paper_doi 10.1021/ol102132x
_journal_volume 12
_journal_year 2010
_chemical_formula_moiety 'C42 H34 N4 O2, C56 H52 N4 O4'
_chemical_formula_sum 'C98 H86 N8 O6'
_chemical_formula_weight 1471.75
_chemical_name_systematic
; 
 ? 
;
_space_group_IT_number 14
_symmetry_cell_setting monoclinic
_symmetry_space_group_name_Hall '-P 2ybc'
_symmetry_space_group_name_H-M 'P 1 21/c 1'
_atom_sites_solution_hydrogens geom
_atom_sites_solution_primary direct
_atom_sites_solution_secondary difmap
_audit_creation_method SHELXL-97
_cell_angle_alpha 90.00
_cell_angle_beta 97.456(5)
_cell_angle_gamma 90.00
_cell_formula_units_Z 2
_cell_length_a 20.3817(17)
_cell_length_b 15.3963(13)
_cell_length_c 12.2450(10)
_cell_measurement_reflns_used 1846
_cell_measurement_temperature 100(2)
_cell_measurement_theta_max 22.30
_cell_measurement_theta_min 2.78
_cell_volume 3810.0(6)
_computing_cell_refinement 'Bruker SAINT v7.66A'
_computing_data_collection 'Bruker APEX-II v2009-9'
_computing_data_reduction 'Bruker SAINT v7.66A'
_computing_structure_refinement 'SHELXL-97 (Sheldrick, 2008)'
_computing_structure_solution 'SHELXS-97 (Sheldrick, 2008)'
_diffrn_ambient_temperature 100(2)
_diffrn_detector_area_resol_mean 8.33
_diffrn_measured_fraction_theta_full 1.000
_diffrn_measured_fraction_theta_max 1.000
_diffrn_measurement_device_type 'Bruker Kappa X8-APEX-II'
_diffrn_measurement_method 'combination of \w and \f-scans '
_diffrn_radiation_monochromator graphite
_diffrn_radiation_source 'fine-focus sealed tube'
_diffrn_radiation_type MoK\a
_diffrn_radiation_wavelength 0.71073
_diffrn_reflns_av_R_equivalents 0.0818
_diffrn_reflns_av_sigmaI/netI 0.0774
_diffrn_reflns_limit_h_max 22
_diffrn_reflns_limit_h_min -22
_diffrn_reflns_limit_k_max 15
_diffrn_reflns_limit_k_min -17
_diffrn_reflns_limit_l_max 13
_diffrn_reflns_limit_l_min -12
_diffrn_reflns_number 22463
_diffrn_reflns_theta_full 23.26
_diffrn_reflns_theta_max 23.26
_diffrn_reflns_theta_min 1.01
_exptl_absorpt_coefficient_mu 0.080
_exptl_absorpt_correction_T_max 0.9936
_exptl_absorpt_correction_T_min 0.9880
_exptl_absorpt_correction_type empirical
_exptl_absorpt_process_details 'SADABS, Sheldrick, 2008'
_exptl_crystal_colour red
_exptl_crystal_density_diffrn 1.283
_exptl_crystal_density_method 'not measured'
_exptl_crystal_description block
_exptl_crystal_F_000 1556
_exptl_crystal_size_max 0.15
_exptl_crystal_size_mid 0.10
_exptl_crystal_size_min 0.08
_refine_diff_density_max 0.297
_refine_diff_density_min -0.269
_refine_diff_density_rms 0.080
_refine_ls_extinction_method none
_refine_ls_goodness_of_fit_ref 1.030
_refine_ls_hydrogen_treatment mixed
_refine_ls_matrix_type full
_refine_ls_number_parameters 514
_refine_ls_number_reflns 5465
_refine_ls_number_restraints 0
_refine_ls_restrained_S_all 1.030
_refine_ls_R_factor_all 0.1005
_refine_ls_R_factor_gt 0.0518
_refine_ls_shift/su_max 0.001
_refine_ls_shift/su_mean 0.000
_refine_ls_structure_factor_coef Fsqd
_refine_ls_weighting_details 'calc w=1/[\s^2^(Fo^2^)+(0.0719P)^2^+0.0000P] where P=(Fo^2^+2Fc^2^)/3'
_refine_ls_weighting_scheme calc
_refine_ls_wR_factor_gt 0.1182
_refine_ls_wR_factor_ref 0.1476
_reflns_number_gt 3471
_reflns_number_total 5465
_reflns_threshold_expression >2sigma(I)
_cod_data_source_file ol102132x_si_002.cif
_cod_data_source_block structure2
_cod_original_cell_volume 3810.0(5)
_cod_original_sg_symbol_H-M P21/c
_cod_database_code 1503269

loop_
_symmetry_equiv_pos_as_xyz
'x, y, z'
'-x, y+1/2, -z+1/2'
'-x, -y, -z'
'x, -y-1/2, z-1/2'

loop_
_atom_site_label
_atom_site_type_symbol
_atom_site_fract_x
_atom_site_fract_y
_atom_site_fract_z
_atom_site_U_iso_or_equiv
_atom_site_adp_type
_atom_site_occupancy
_atom_site_symmetry_multiplicity
_atom_site_calc_flag
_atom_site_refinement_flags
_atom_site_disorder_assembly
_atom_site_disorder_group
O1 O 0.45033(10) 0.38847(14) 0.57755(18) 0.0285(6) Uani 1 1 d . . .
N1 N 0.78139(14) 0.43763(18) 0.8259(2) 0.0357(8) Uani 1 1 d . . .
C1 C 0.47772(16) 0.4490(2) 0.5349(3) 0.0255(8) Uani 1 1 d . . .
C2 C 0.54159(16) 0.4913(2) 0.5571(3) 0.0258(8) Uani 1 1 d . . .
C3 C 0.59920(15) 0.4795(2) 0.6315(3) 0.0241(8) Uani 1 1 d . . .
C4 C 0.65160(15) 0.5385(2) 0.6334(3) 0.0250(8) Uani 1 1 d . . .
H4A H 0.6461 0.5882 0.5871 0.030 Uiso 1 1 calc R . .
C5 C 0.71022(16) 0.5271(2) 0.6993(3) 0.0292(8) Uani 1 1 d . . .
H5A H 0.7443 0.5692 0.6988 0.035 Uiso 1 1 calc R . .
C6 C 0.72100(16) 0.4538(2) 0.7681(3) 0.0280(8) Uani 1 1 d . . .
C7 C 0.66637(16) 0.3978(2) 0.7738(3) 0.0308(9) Uani 1 1 d . . .
H7A H 0.6706 0.3509 0.8246 0.037 Uiso 1 1 calc R . .
C8 C 0.60750(16) 0.4099(2) 0.7073(3) 0.0280(8) Uani 1 1 d . . .
H8A H 0.5718 0.3710 0.7124 0.034 Uiso 1 1 calc R . .
C9 C 0.83768(17) 0.4965(2) 0.8219(3) 0.0396(10) Uani 1 1 d . A .
H9A H 0.8662 0.4945 0.8937 0.048 Uiso 1 1 calc R . .
H9B H 0.8208 0.5566 0.8111 0.048 Uiso 1 1 calc R . .
C10 C 0.87935(18) 0.4753(2) 0.7314(3) 0.0393(10) Uani 1 1 d . . .
C11 C 0.94739(19) 0.4790(3) 0.7542(4) 0.0602(12) Uani 0.75 1 d P A 1
H11 H 0.9678 0.4957 0.8253 0.072 Uiso 0.75 1 calc PR A 1
N15 N 0.8508(2) 0.4544(3) 0.6243(3) 0.0548(11) Uani 0.25 1 d P A 1
N11 N 0.94739(19) 0.4790(3) 0.7542(4) 0.0602(12) Uani 0.25 1 d P A 2
C15 C 0.8508(2) 0.4544(3) 0.6243(3) 0.0548(11) Uani 0.75 1 d P A 2
H15 H 0.8040 0.4533 0.6073 0.066 Uiso 0.75 1 calc PR A 2
C12 C 0.9861(2) 0.4579(3) 0.6712(5) 0.0677(15) Uani 1 1 d . . .
H12A H 1.0330 0.4585 0.6866 0.081 Uiso 1 1 calc R A 1
C13 C 0.9564(3) 0.4364(3) 0.5678(5) 0.0684(14) Uani 1 1 d . A .
H13A H 0.9830 0.4220 0.5122 0.082 Uiso 1 1 calc R . .
C14 C 0.8896(2) 0.4354(3) 0.5435(4) 0.0592(13) Uani 1 1 d . . .
H14A H 0.8696 0.4217 0.4711 0.071 Uiso 1 1 calc R A 1
C16 C 0.80170(18) 0.3509(2) 0.8673(3) 0.0412(10) Uani 1 1 d . B .
H16A H 0.8326 0.3256 0.8199 0.049 Uiso 1 1 calc R . .
H16B H 0.7623 0.3128 0.8625 0.049 Uiso 1 1 calc R . .
C17 C 0.83485(16) 0.3525(2) 0.9850(3) 0.0308(9) Uani 1 1 d . . .
C18 C 0.81189(17) 0.4043(2) 1.0645(3) 0.0421(10) Uani 0.75 1 d P B 1
H18 H 0.7748 0.4410 1.0450 0.051 Uiso 0.75 1 calc PR B 1
N22 N 0.88788(19) 0.2984(3) 1.0156(3) 0.0570(12) Uani 0.25 1 d P B 1
N18 N 0.81189(17) 0.4043(2) 1.0645(3) 0.0421(10) Uani 0.25 1 d P B 2
C22 C 0.88788(19) 0.2984(3) 1.0156(3) 0.0570(12) Uani 0.75 1 d P B 2
H22 H 0.9047 0.2631 0.9620 0.068 Uiso 0.75 1 calc PR B 2
C19 C 0.84290(18) 0.4028(2) 1.1729(3) 0.0392(10) Uani 1 1 d . . .
H19 H 0.8278 0.4397 1.2265 0.047 Uiso 1 1 calc R B 1
C20 C 0.8945(2) 0.3486(3) 1.2016(3) 0.0574(12) Uani 1 1 d . B .
H20A H 0.9155 0.3475 1.2756 0.069 Uiso 1 1 calc R . .
C21 C 0.9168(2) 0.2955(3) 1.1248(4) 0.0689(15) Uani 1 1 d . . .
H21A H 0.9521 0.2563 1.1462 0.083 Uiso 1 1 calc R B 1
O2 O 0.21231(11) 0.45383(15) 0.67238(19) 0.0347(6) Uani 1 1 d . . .
O3 O 0.35360(10) 0.12378(15) 0.36402(19) 0.0322(6) Uani 1 1 d . . .
N2 N 0.31952(13) 0.46595(17) 0.6482(2) 0.0209(6) Uani 1 1 d . . .
H2 H 0.3534(15) 0.443(2) 0.625(3) 0.025 Uiso 1 1 d . . .
N3 N 0.41829(12) 0.23418(17) 0.4312(2) 0.0210(7) Uani 1 1 d . . .
H3 H 0.4230(15) 0.279(2) 0.467(3) 0.025 Uiso 1 1 d . . .
C23 C 0.33071(15) 0.54113(19) 0.7209(3) 0.0214(8) Uani 1 1 d . . .
H23A H 0.3448 0.5209 0.7971 0.026 Uiso 1 1 calc R . .
H23B H 0.2887 0.5734 0.7206 0.026 Uiso 1 1 calc R . .
C24 C 0.26096(16) 0.4258(2) 0.6338(3) 0.0234(8) Uani 1 1 d . . .
C25 C 0.25540(15) 0.3472(2) 0.5605(2) 0.0206(7) Uani 1 1 d . . .
C26 C 0.19303(15) 0.3251(2) 0.5091(2) 0.0222(8) Uani 1 1 d . . .
H26A H 0.1558 0.3573 0.5255 0.027 Uiso 1 1 calc R . .
C27 C 0.18348(15) 0.2568(2) 0.4342(2) 0.0214(8) Uani 1 1 d . . .
C28 C 0.23958(14) 0.2131(2) 0.4089(3) 0.0219(8) Uani 1 1 d . . .
H28A H 0.2345 0.1670 0.3570 0.026 Uiso 1 1 calc R . .
C29 C 0.30227(15) 0.2352(2) 0.4576(3) 0.0214(8) Uani 1 1 d . . .
C30 C 0.30975(15) 0.30072(19) 0.5369(2) 0.0205(8) Uani 1 1 d . . .
H30A H 0.3524 0.3134 0.5748 0.025 Uiso 1 1 calc R . .
C31 C 0.36014(15) 0.1924(2) 0.4158(3) 0.0222(8) Uani 1 1 d . . .
C32 C 0.47509(15) 0.2013(2) 0.3836(3) 0.0239(8) Uani 1 1 d . . .
H32A H 0.4596 0.1731 0.3123 0.029 Uiso 1 1 calc R . .
H32B H 0.4977 0.1567 0.4332 0.029 Uiso 1 1 calc R . .
C33 C 0.52390(15) 0.27234(19) 0.3654(2) 0.0197(7) Uani 1 1 d . . .
C34 C 0.50570(14) 0.3341(2) 0.2814(2) 0.0195(7) Uani 1 1 d . . .
C35 C 0.44141(15) 0.3346(2) 0.2202(3) 0.0238(8) Uani 1 1 d . . .
H35A H 0.4107 0.2905 0.2329 0.029 Uiso 1 1 calc R . .
C36 C 0.42317(16) 0.3972(2) 0.1437(2) 0.0243(8) Uani 1 1 d . . .
H36A H 0.3797 0.3969 0.1047 0.029 Uiso 1 1 calc R . .
C37 C 0.46790(16) 0.4620(2) 0.1221(3) 0.0250(8) Uani 1 1 d . . .
H37A H 0.4542 0.5057 0.0693 0.030 Uiso 1 1 calc R . .
C38 C 0.53089(15) 0.4631(2) 0.1759(2) 0.0220(8) Uani 1 1 d . . .
H38A H 0.5608 0.5069 0.1589 0.026 Uiso 1 1 calc R . .
C39 C 0.55249(15) 0.39921(19) 0.2576(2) 0.0192(7) Uani 1 1 d . . .
C40 C 0.61712(15) 0.39828(19) 0.3136(2) 0.0195(7) Uani 1 1 d . . .
C41 C 0.63387(15) 0.3397(2) 0.4009(2) 0.0205(8) Uani 1 1 d . . .
C42 C 0.69774(15) 0.3406(2) 0.4646(3) 0.0240(8) Uani 1 1 d . . .
H42A H 0.7298 0.3811 0.4465 0.029 Uiso 1 1 calc R . .
C43 C 0.71396(16) 0.2856(2) 0.5498(3) 0.0277(8) Uani 1 1 d . . .
H43A H 0.7572 0.2869 0.5897 0.033 Uiso 1 1 calc R . .
C44 C 0.66652(16) 0.2262(2) 0.5794(3) 0.0272(8) Uani 1 1 d . . .
H44A H 0.6777 0.1887 0.6406 0.033 Uiso 1 1 calc R . .
C45 C 0.60545(15) 0.2220(2) 0.5217(3) 0.0255(8) Uani 1 1 d . . .
H45A H 0.5745 0.1812 0.5430 0.031 Uiso 1 1 calc R . .
C46 C 0.58619(15) 0.2776(2) 0.4289(2) 0.0202(7) Uani 1 1 d . . .
C47 C 0.11452(15) 0.2297(2) 0.3800(3) 0.0257(8) Uani 1 1 d . . .
C48 C 0.06050(15) 0.2885(2) 0.4111(3) 0.0355(9) Uani 1 1 d . . .
H48A H 0.0611 0.2881 0.4913 0.053 Uiso 1 1 calc R . .
H48B H 0.0174 0.2677 0.3759 0.053 Uiso 1 1 calc R . .
H48C H 0.0679 0.3478 0.3863 0.053 Uiso 1 1 calc R . .
C49 C 0.10110(17) 0.1375(2) 0.4186(3) 0.0433(10) Uani 1 1 d . . .
H49A H 0.1040 0.1367 0.4991 0.065 Uiso 1 1 calc R . .
H49B H 0.1340 0.0977 0.3951 0.065 Uiso 1 1 calc R . .
H49C H 0.0567 0.1193 0.3864 0.065 Uiso 1 1 calc R . .
C50 C 0.11242(17) 0.2305(3) 0.2544(3) 0.0412(10) Uani 1 1 d . . .
H50A H 0.1215 0.2894 0.2299 0.062 Uiso 1 1 calc R . .
H50B H 0.0685 0.2122 0.2201 0.062 Uiso 1 1 calc R . .
H50C H 0.1459 0.1905 0.2330 0.062 Uiso 1 1 calc R . .

loop_
_atom_site_aniso_label
_atom_site_aniso_U_11
_atom_site_aniso_U_22
_atom_site_aniso_U_33
_atom_site_aniso_U_23
_atom_site_aniso_U_13
_atom_site_aniso_U_12
O1 0.0357(13) 0.0221(14) 0.0287(14) -0.0023(11) 0.0084(11) -0.0052(11)
N1 0.0401(18) 0.0256(19) 0.0387(19) 0.0055(15) -0.0054(15) -0.0017(14)
C1 0.032(2) 0.019(2) 0.028(2) -0.0060(17) 0.0115(16) 0.0000(16)
C2 0.035(2) 0.021(2) 0.0232(19) -0.0076(16) 0.0094(16) 0.0002(16)
C3 0.0293(19) 0.023(2) 0.0215(18) -0.0054(16) 0.0072(15) 0.0018(15)
C4 0.036(2) 0.019(2) 0.0210(19) 0.0012(15) 0.0048(16) 0.0006(15)
C5 0.035(2) 0.024(2) 0.028(2) 0.0018(17) 0.0041(16) -0.0055(16)
C6 0.033(2) 0.029(2) 0.0215(19) 0.0003(17) 0.0024(16) 0.0024(16)
C7 0.041(2) 0.024(2) 0.028(2) 0.0039(16) 0.0070(17) -0.0011(17)
C8 0.035(2) 0.020(2) 0.031(2) -0.0023(17) 0.0133(17) -0.0030(15)
C9 0.040(2) 0.033(2) 0.043(2) 0.0035(19) -0.0082(19) -0.0038(18)
C10 0.035(2) 0.030(2) 0.052(3) 0.010(2) 0.0010(19) 0.0047(17)
C11 0.047(3) 0.052(3) 0.080(3) 0.024(2) 0.003(2) 0.010(2)
N15 0.058(3) 0.047(3) 0.060(3) -0.006(2) 0.011(2) 0.005(2)
N11 0.047(3) 0.052(3) 0.080(3) 0.024(2) 0.003(2) 0.010(2)
C15 0.058(3) 0.047(3) 0.060(3) -0.006(2) 0.011(2) 0.005(2)
C12 0.050(3) 0.055(3) 0.102(4) 0.031(3) 0.023(3) 0.017(2)
C13 0.078(4) 0.044(3) 0.090(4) 0.004(3) 0.038(3) 0.016(3)
C14 0.056(3) 0.053(3) 0.073(3) -0.017(2) 0.023(3) 0.007(2)
C16 0.048(2) 0.032(2) 0.041(2) 0.0086(19) -0.0065(19) -0.0021(18)
C17 0.034(2) 0.026(2) 0.033(2) 0.0010(18) 0.0043(16) 0.0041(16)
C18 0.040(2) 0.029(2) 0.058(3) 0.003(2) 0.0112(19) 0.0014(17)
N22 0.054(3) 0.068(3) 0.047(3) -0.011(2) -0.001(2) 0.026(2)
N18 0.040(2) 0.029(2) 0.058(3) 0.003(2) 0.0112(19) 0.0014(17)
C22 0.054(3) 0.068(3) 0.047(3) -0.011(2) -0.001(2) 0.026(2)
C19 0.050(2) 0.034(2) 0.035(2) -0.0026(19) 0.0109(19) 0.0026(19)
C20 0.075(3) 0.060(3) 0.033(2) -0.002(2) -0.008(2) 0.021(3)
C21 0.070(3) 0.084(4) 0.046(3) -0.018(3) -0.018(2) 0.049(3)
O2 0.0318(14) 0.0297(15) 0.0446(16) -0.0154(12) 0.0123(12) -0.0006(11)
O3 0.0307(13) 0.0256(15) 0.0402(15) -0.0148(12) 0.0045(11) -0.0006(10)
N2 0.0241(16) 0.0168(16) 0.0225(16) -0.0051(13) 0.0057(12) -0.0011(12)
N3 0.0265(16) 0.0138(16) 0.0238(16) -0.0051(13) 0.0072(12) -0.0019(13)
C23 0.0276(18) 0.0177(19) 0.0194(18) -0.0037(15) 0.0048(14) -0.0004(14)
C24 0.030(2) 0.0178(19) 0.0224(19) 0.0014(16) 0.0033(16) 0.0005(16)
C25 0.0260(18) 0.0176(19) 0.0190(18) 0.0036(15) 0.0054(14) -0.0023(15)
C26 0.0240(18) 0.020(2) 0.0232(19) 0.0022(16) 0.0066(15) 0.0011(14)
C27 0.0288(19) 0.0153(19) 0.0200(18) -0.0005(15) 0.0021(14) -0.0026(14)
C28 0.0276(19) 0.0128(19) 0.0250(19) -0.0006(15) 0.0022(15) -0.0008(14)
C29 0.0273(19) 0.0152(19) 0.0218(18) 0.0031(15) 0.0040(15) 0.0007(14)
C30 0.0261(18) 0.0155(19) 0.0192(18) 0.0010(15) 0.0010(14) -0.0012(14)
C31 0.0293(19) 0.016(2) 0.0213(19) -0.0012(16) 0.0035(15) 0.0007(15)
C32 0.0295(19) 0.0159(19) 0.0268(19) -0.0013(15) 0.0055(15) 0.0013(14)
C33 0.0282(18) 0.0118(18) 0.0212(18) -0.0030(15) 0.0109(15) 0.0023(14)
C34 0.0279(18) 0.0166(19) 0.0154(18) -0.0041(15) 0.0079(14) 0.0022(14)
C35 0.0307(19) 0.020(2) 0.0210(19) -0.0033(16) 0.0041(15) -0.0046(15)
C36 0.0294(18) 0.027(2) 0.0156(18) -0.0080(16) 0.0004(14) -0.0016(16)
C37 0.036(2) 0.021(2) 0.0180(18) 0.0004(15) 0.0036(15) 0.0025(16)
C38 0.0325(19) 0.0168(19) 0.0180(18) -0.0013(15) 0.0083(15) 0.0030(14)
C39 0.0339(19) 0.0114(18) 0.0131(17) -0.0072(14) 0.0057(14) 0.0019(14)
C40 0.0298(18) 0.0120(18) 0.0179(18) -0.0033(15) 0.0078(14) -0.0003(14)
C41 0.0294(19) 0.0145(18) 0.0190(18) -0.0034(15) 0.0089(15) 0.0008(14)
C42 0.0272(18) 0.020(2) 0.025(2) -0.0011(16) 0.0068(15) 0.0002(15)
C43 0.0309(19) 0.025(2) 0.027(2) 0.0032(17) 0.0032(16) 0.0031(16)
C44 0.038(2) 0.019(2) 0.0248(19) 0.0065(16) 0.0048(16) 0.0011(16)
C45 0.033(2) 0.017(2) 0.028(2) 0.0018(16) 0.0083(16) 0.0006(15)
C46 0.0273(18) 0.0122(18) 0.0225(18) -0.0029(15) 0.0080(15) 0.0030(14)
C47 0.0264(18) 0.024(2) 0.027(2) -0.0044(16) 0.0009(15) -0.0005(15)
C48 0.0236(19) 0.040(2) 0.042(2) -0.0076(19) 0.0002(16) -0.0004(16)
C49 0.035(2) 0.030(2) 0.062(3) 0.001(2) -0.0084(19) -0.0088(17)
C50 0.032(2) 0.060(3) 0.030(2) -0.011(2) -0.0017(17) 0.0010(19)

loop_
_atom_type_symbol
_atom_type_description
_atom_type_scat_dispersion_real
_atom_type_scat_dispersion_imag
_atom_type_scat_source
C C 0.0033 0.0016 'International Tables Vol C Tables 4.2.6.8 and 6.1.1.4'
H H 0.0000 0.0000 'International Tables Vol C Tables 4.2.6.8 and 6.1.1.4'
N N 0.0061 0.0033 'International Tables Vol C Tables 4.2.6.8 and 6.1.1.4'
O O 0.0106 0.0060 'International Tables Vol C Tables 4.2.6.8 and 6.1.1.4'

loop_
_geom_angle_atom_site_label_1
_geom_angle_atom_site_label_2
_geom_angle_atom_site_label_3
_geom_angle
_geom_angle_site_symmetry_1
_geom_angle_site_symmetry_3
C6 N1 C9 121.8(3) . .
C6 N1 C16 122.8(3) . .
C9 N1 C16 112.8(3) . .
O1 C1 C2 134.7(3) . .
O1 C1 C2 134.9(3) . 3_666
C2 C1 C2 90.4(3) . 3_666
C3 C2 C1 136.0(3) . .
C3 C2 C1 134.3(3) . 3_666
C1 C2 C1 89.6(3) . 3_666
C4 C3 C2 120.0(3) . .
C4 C3 C8 117.1(3) . .
C2 C3 C8 123.0(3) . .
C5 C4 C3 122.3(3) . .
C4 C5 C6 120.9(3) . .
N1 C6 C5 121.2(3) . .
N1 C6 C7 121.8(3) . .
C5 C6 C7 117.0(3) . .
C8 C7 C6 121.3(3) . .
C7 C8 C3 120.9(3) . .
N1 C9 C10 113.9(3) . .
C11 C10 N15 118.9(4) . .
C11 C10 C9 119.1(4) . .
N15 C10 C9 122.0(3) . .
C10 C11 C12 119.2(4) . .
C14 N15 C10 121.0(4) . .
C13 C12 C11 120.2(4) . .
C14 C13 C12 121.1(5) . .
C13 C14 N15 119.6(5) . .
N1 C16 C17 112.7(3) . .
N22 C17 C18 118.8(3) . .
N22 C17 C16 119.2(3) . .
C18 C17 C16 122.0(3) . .
C17 C18 C19 120.4(3) . .
C17 N22 C21 120.0(4) . .
C20 C19 C18 119.9(4) . .
C19 C20 C21 120.4(4) . .
C20 C21 N22 120.4(4) . .
C24 N2 C23 120.9(3) . .
C31 N3 C32 120.8(3) . .
N2 C23 C40 112.2(2) . 3_666
O2 C24 N2 122.5(3) . .
O2 C24 C25 120.7(3) . .
N2 C24 C25 116.7(3) . .
C30 C25 C26 119.4(3) . .
C30 C25 C24 122.9(3) . .
C26 C25 C24 117.6(3) . .
C25 C26 C27 121.8(3) . .
C26 C27 C28 117.5(3) . .
C26 C27 C47 122.2(3) . .
C28 C27 C47 120.3(3) . .
C29 C28 C27 121.6(3) . .
C28 C29 C30 119.4(3) . .
C28 C29 C31 118.0(3) . .
C30 C29 C31 122.4(3) . .
C25 C30 C29 120.2(3) . .
O3 C31 N3 121.3(3) . .
O3 C31 C29 121.1(3) . .
N3 C31 C29 117.5(3) . .
N3 C32 C33 112.3(3) . .
C46 C33 C34 119.8(3) . .
C46 C33 C32 121.7(3) . .
C34 C33 C32 118.5(3) . .
C33 C34 C35 121.5(3) . .
C33 C34 C39 119.8(3) . .
C35 C34 C39 118.7(3) . .
C36 C35 C34 121.1(3) . .
C35 C36 C37 120.6(3) . .
C38 C37 C36 120.8(3) . .
C37 C38 C39 120.9(3) . .
C40 C39 C38 122.2(3) . .
C40 C39 C34 119.9(3) . .
C38 C39 C34 117.9(3) . .
C39 C40 C41 119.8(3) . .
C39 C40 C23 120.3(3) . 3_666
C41 C40 C23 119.8(3) . 3_666
C40 C41 C42 121.5(3) . .
C40 C41 C46 120.2(3) . .
C42 C41 C46 118.3(3) . .
C43 C42 C41 122.0(3) . .
C42 C43 C44 119.8(3) . .
C45 C44 C43 120.8(3) . .
C44 C45 C46 121.6(3) . .
C33 C46 C41 119.9(3) . .
C33 C46 C45 122.6(3) . .
C41 C46 C45 117.5(3) . .
C48 C47 C49 108.2(3) . .
C48 C47 C27 112.6(3) . .
C49 C47 C27 108.0(3) . .
C48 C47 C50 108.7(3) . .
C49 C47 C50 109.6(3) . .
C27 C47 C50 109.7(3) . .
C24 N2 H2 120(2) . .
C23 N2 H2 118(2) . .
C31 N3 H3 121(2) . .
C32 N3 H3 118(2) . .
N2 C23 H23A 109.2 . .
C40 C23 H23A 109.2 3_666 .
N2 C23 H23B 109.2 . .
C40 C23 H23B 109.2 3_666 .
H23A C23 H23B 107.9 . .
C25 C26 H26A 119.1 . .
C27 C26 H26A 119.1 . .
C29 C28 H28A 119.2 . .
C27 C28 H28A 119.2 . .
C25 C30 H30A 119.9 . .
C29 C30 H30A 119.9 . .
N3 C32 H32A 109.1 . .
C33 C32 H32A 109.1 . .
N3 C32 H32B 109.1 . .
C33 C32 H32B 109.1 . .
H32A C32 H32B 107.9 . .
C36 C35 H35A 119.5 . .
C34 C35 H35A 119.5 . .
C35 C36 H36A 119.7 . .
C37 C36 H36A 119.7 . .
C38 C37 H37A 119.6 . .
C36 C37 H37A 119.6 . .
C37 C38 H38A 119.6 . .
C39 C38 H38A 119.6 . .
C43 C42 H42A 119.0 . .
C41 C42 H42A 119.0 . .
C42 C43 H43A 120.1 . .
C44 C43 H43A 120.1 . .
C45 C44 H44A 119.6 . .
C43 C44 H44A 119.6 . .
C44 C45 H45A 119.2 . .
C46 C45 H45A 119.2 . .
C47 C48 H48A 109.5 . .
C47 C48 H48B 109.5 . .
H48A C48 H48B 109.5 . .
C47 C48 H48C 109.5 . .
H48A C48 H48C 109.5 . .
H48B C48 H48C 109.5 . .
C47 C49 H49A 109.5 . .
C47 C49 H49B 109.5 . .
H49A C49 H49B 109.5 . .
C47 C49 H49C 109.5 . .
H49A C49 H49C 109.5 . .
H49B C49 H49C 109.5 . .
C47 C50 H50A 109.5 . .
C47 C50 H50B 109.5 . .
H50A C50 H50B 109.5 . .
C47 C50 H50C 109.5 . .
H50A C50 H50C 109.5 . .
H50B C50 H50C 109.5 . .

loop_
_geom_bond_atom_site_label_1
_geom_bond_atom_site_label_2
_geom_bond_distance
_geom_bond_site_symmetry_2
O1 C1 1.236(4) .
N1 C6 1.361(4) .
N1 C9 1.468(4) .
N1 C16 1.469(4) .
C1 C2 1.449(4) .
C1 C2 1.468(5) 3_666
C2 C3 1.402(4) .
C2 C1 1.468(5) 3_666
C3 C4 1.400(4) .
C3 C8 1.413(4) .
C4 C5 1.364(4) .
C5 C6 1.408(4) .
C6 C7 1.417(5) .
C7 C8 1.373(4) .
C9 C10 1.517(5) .
C10 C11 1.380(5) .
C10 N15 1.401(5) .
C11 C12 1.404(6) .
N15 C14 1.375(5) .
C12 C13 1.371(6) .
C13 C14 1.355(6) .
C16 C17 1.510(5) .
C17 N22 1.377(5) .
C17 C18 1.385(5) .
C18 C19 1.395(5) .
N22 C21 1.391(5) .
C19 C20 1.353(5) .
C20 C21 1.367(6) .
O2 C24 1.230(4) .
O3 C31 1.230(4) .
N2 C24 1.335(4) .
N2 C23 1.460(4) .
N3 C31 1.340(4) .
N3 C32 1.453(4) .
C23 C40 1.515(4) 3_666
C24 C25 1.502(4) .
C25 C30 1.381(4) .
C25 C26 1.386(4) .
C26 C27 1.392(4) .
C27 C28 1.396(4) .
C27 C47 1.532(4) .
C28 C29 1.380(4) .
C29 C30 1.394(4) .
C29 C31 1.499(4) .
C32 C33 1.514(4) .
C33 C46 1.403(4) .
C33 C34 1.415(4) .
C34 C35 1.422(4) .
C34 C39 1.439(4) .
C35 C36 1.362(4) .
C36 C37 1.399(4) .
C37 C38 1.365(4) .
C38 C39 1.432(4) .
C39 C40 1.404(4) .
C40 C41 1.406(4) .
C40 C23 1.516(4) 3_666
C41 C42 1.428(4) .
C41 C46 1.436(4) .
C42 C43 1.351(4) .
C43 C44 1.412(4) .
C44 C45 1.351(4) .
C45 C46 1.436(4) .
C47 C48 1.512(4) .
C47 C49 1.531(5) .
C47 C50 1.533(5) .
N2 H2 0.86(3) .
N3 H3 0.82(3) .
C23 H23A 0.9900 .
C23 H23B 0.9900 .
C26 H26A 0.9500 .
C28 H28A 0.9500 .
C30 H30A 0.9500 .
C32 H32A 0.9900 .
C32 H32B 0.9900 .
C35 H35A 0.9500 .
C36 H36A 0.9500 .
C37 H37A 0.9500 .
C38 H38A 0.9500 .
C42 H42A 0.9500 .
C43 H43A 0.9500 .
C44 H44A 0.9500 .
C45 H45A 0.9500 .
C48 H48A 0.9800 .
C48 H48B 0.9800 .
C48 H48C 0.9800 .
C49 H49A 0.9800 .
C49 H49B 0.9800 .
C49 H49C 0.9800 .
C50 H50A 0.9800 .
C50 H50B 0.9800 .
C50 H50C 0.9800 .

loop_
_geom_hbond_atom_site_label_D
_geom_hbond_atom_site_label_H
_geom_hbond_atom_site_label_A
_geom_hbond_distance_DH
_geom_hbond_distance_HA
_geom_hbond_distance_DA
_geom_hbond_angle_DHA
N2 H2 O1 0.86(3) 2.29(3) 3.143(3) 174(3)
N3 H3 O1 0.82(3) 2.18(3) 2.996(3) 170(3)

loop_
_geom_torsion_atom_site_label_1
_geom_torsion_atom_site_label_2
_geom_torsion_atom_site_label_3
_geom_torsion_atom_site_label_4
_geom_torsion
_geom_torsion_site_symmetry_1
_geom_torsion_site_symmetry_4
O1 C1 C2 C3 3.3(7) . .
C2 C1 C2 C3 -177.9(5) 3_666 .
O1 C1 C2 C1 -178.8(5) . 3_666
C2 C1 C2 C1 0.0 3_666 3_666
C1 C2 C3 C4 -175.9(3) . .
C1 C2 C3 C4 7.1(5) 3_666 .
C1 C2 C3 C8 3.7(6) . .
C1 C2 C3 C8 -173.3(3) 3_666 .
C2 C3 C4 C5 -175.8(3) . .
C8 C3 C4 C5 4.6(5) . .
C3 C4 C5 C6 0.9(5) . .
C9 N1 C6 C5 1.6(5) . .
C16 N1 C6 C5 -158.6(3) . .
C9 N1 C6 C7 -178.7(3) . .
C16 N1 C6 C7 21.0(5) . .
C4 C5 C6 N1 173.5(3) . .
C4 C5 C6 C7 -6.2(5) . .
N1 C6 C7 C8 -173.7(3) . .
C5 C6 C7 C8 6.0(5) . .
C6 C7 C8 C3 -0.7(5) . .
C4 C3 C8 C7 -4.7(5) . .
C2 C3 C8 C7 175.8(3) . .
C6 N1 C9 C10 -90.0(4) . .
C16 N1 C9 C10 72.1(4) . .
N1 C9 C10 C11 -137.7(3) . .
N1 C9 C10 N15 44.2(5) . .
N15 C10 C11 C12 -2.9(6) . .
C9 C10 C11 C12 178.9(4) . .
C11 C10 N15 C14 1.8(6) . .
C9 C10 N15 C14 179.9(4) . .
C10 C11 C12 C13 2.0(6) . .
C11 C12 C13 C14 0.2(7) . .
C12 C13 C14 N15 -1.4(7) . .
C10 N15 C14 C13 0.4(6) . .
C6 N1 C16 C17 -134.8(3) . .
C9 N1 C16 C17 63.3(4) . .
N1 C16 C17 N22 -141.6(4) . .
N1 C16 C17 C18 41.0(5) . .
N22 C17 C18 C19 1.3(5) . .
C16 C17 C18 C19 178.6(3) . .
C18 C17 N22 C21 1.0(6) . .
C16 C17 N22 C21 -176.5(4) . .
C17 C18 C19 C20 -1.9(6) . .
C18 C19 C20 C21 0.2(7) . .
C19 C20 C21 N22 2.0(8) . .
C17 N22 C21 C20 -2.6(8) . .
C24 N2 C23 C40 -152.0(3) . 3_666
C23 N2 C24 O2 6.5(5) . .
C23 N2 C24 C25 -177.9(3) . .
O2 C24 C25 C30 -163.8(3) . .
N2 C24 C25 C30 20.5(4) . .
O2 C24 C25 C26 20.8(4) . .
N2 C24 C25 C26 -155.0(3) . .
C30 C25 C26 C27 0.1(5) . .
C24 C25 C26 C27 175.7(3) . .
C25 C26 C27 C28 -2.4(5) . .
C25 C26 C27 C47 177.8(3) . .
C26 C27 C28 C29 1.2(5) . .
C47 C27 C28 C29 -179.0(3) . .
C27 C28 C29 C30 2.3(5) . .
C27 C28 C29 C31 -172.7(3) . .
C26 C25 C30 C29 3.5(5) . .
C24 C25 C30 C29 -171.9(3) . .
C28 C29 C30 C25 -4.7(5) . .
C31 C29 C30 C25 170.1(3) . .
C32 N3 C31 O3 2.3(5) . .
C32 N3 C31 C29 -173.9(3) . .
C28 C29 C31 O3 -20.4(5) . .
C30 C29 C31 O3 164.8(3) . .
C28 C29 C31 N3 155.8(3) . .
C30 C29 C31 N3 -19.0(4) . .
C31 N3 C32 C33 154.5(3) . .
N3 C32 C33 C46 110.0(3) . .
N3 C32 C33 C34 -70.5(4) . .
C46 C33 C34 C35 -175.7(3) . .
C32 C33 C34 C35 4.7(4) . .
C46 C33 C34 C39 3.3(4) . .
C32 C33 C34 C39 -176.2(3) . .
C33 C34 C35 C36 176.3(3) . .
C39 C34 C35 C36 -2.7(4) . .
C34 C35 C36 C37 1.2(5) . .
C35 C36 C37 C38 0.9(5) . .
C36 C37 C38 C39 -1.4(5) . .
C37 C38 C39 C40 179.4(3) . .
C37 C38 C39 C34 -0.2(4) . .
C33 C34 C39 C40 3.5(4) . .
C35 C34 C39 C40 -177.5(3) . .
C33 C34 C39 C38 -176.9(3) . .
C35 C34 C39 C38 2.2(4) . .
C38 C39 C40 C41 173.5(3) . .
C34 C39 C40 C41 -6.9(4) . .
C38 C39 C40 C23 -7.7(4) . 3_666
C34 C39 C40 C23 172.0(3) . 3_666
C39 C40 C41 C42 -175.8(3) . .
C23 C40 C41 C42 5.4(4) 3_666 .
C39 C40 C41 C46 3.5(4) . .
C23 C40 C41 C46 -175.3(3) 3_666 .
C40 C41 C42 C43 178.9(3) . .
C46 C41 C42 C43 -0.5(5) . .
C41 C42 C43 C44 -1.3(5) . .
C42 C43 C44 C45 1.7(5) . .
C43 C44 C45 C46 -0.3(5) . .
C34 C33 C46 C41 -6.7(4) . .
C32 C33 C46 C41 172.9(3) . .
C34 C33 C46 C45 174.2(3) . .
C32 C33 C46 C45 -6.2(4) . .
C40 C41 C46 C33 3.3(4) . .
C42 C41 C46 C33 -177.3(3) . .
C40 C41 C46 C45 -177.6(3) . .
C42 C41 C46 C45 1.8(4) . .
C44 C45 C46 C33 177.7(3) . .
C44 C45 C46 C41 -1.4(4) . .
C26 C27 C47 C48 3.9(4) . .
C28 C27 C47 C48 -175.9(3) . .
C26 C27 C47 C49 -115.5(3) . .
C28 C27 C47 C49 64.7(4) . .
C26 C27 C47 C50 125.2(3) . .
C28 C27 C47 C50 -54.6(4) . .
